data_2231164
loop_
_publ_author_name
'Mehta, Goverdhan'
'Sen, Saikat'

_publ_section_title
;
 (1<i>S</i>*,3<i>S</i>*,8<i>S</i>*,10<i>S</i>*)-10-Fluoro-15-oxatetracyclo[6.6.1.0^1,10^.0^3,8^]pentadeca-5,12-dien-3-ol
;
_journal_coeditor_code IS2740
_journal_issue 8
_journal_name_full 'Acta Crystallographica Section E'
_journal_page_first o1985
_journal_paper_doi 10.1107/S1600536811026857
_journal_volume 67
_journal_year 2011
_chemical_formula_iupac 'C14 H17 F O2'
_chemical_formula_moiety 'C14 H17 F O2'
_chemical_formula_structural 'C14 H17 F O2'
_chemical_formula_sum 'C14 H17 F O2'
_chemical_formula_weight 236.28
_chemical_name_systematic
;(1<i>S</i>*,3<i>S</i>*,8<i>S</i>*,10<i>S</i>*)-10-Fluoro-15-
oxatetracyclo[6.6.1.0^1,10^.0^3,8^]pentadeca-5,12-dien-3-ol
;
_space_group_IT_number 14
_symmetry_cell_setting monoclinic
_symmetry_space_group_name_Hall '-P 2ybc'
_symmetry_space_group_name_H-M 'P 1 21/c 1'
_atom_sites_solution_hydrogens geom
_atom_sites_solution_primary direct
_atom_sites_solution_secondary difmap
_cell_angle_alpha 90
_cell_angle_beta 96.285(3)
_cell_angle_gamma 90
_cell_formula_units_Z 4
_cell_length_a 8.1603(6)
_cell_length_b 10.9148(8)
_cell_length_c 13.5558(10)
_cell_measurement_reflns_used 4978
_cell_measurement_temperature 291(2)
_cell_measurement_theta_max 26.40
_cell_measurement_theta_min 2.40
_cell_volume 1200.13(15)
_computing_cell_refinement 'SAINT (Bruker, 1998)'
_computing_data_collection 'SMART (Bruker, 1998)'
_computing_data_reduction 'SAINT (Bruker, 1998)'
_computing_molecular_graphics 'ORTEP-3 for Windows (Farrugia, 1997) and CAMERON (Watkin <i>et al.</i>, 1993)'
_computing_publication_material 'PLATON (Spek, 2009)'
_computing_structure_refinement 'SHELXL97 (Sheldrick, 2008)'
_computing_structure_solution 'SIR92 (Altomare <i>et al.</i>, 1994)'
_diffrn_ambient_temperature 291(2)
_diffrn_measured_fraction_theta_full 0.998
_diffrn_measured_fraction_theta_max 0.998
_diffrn_measurement_device_type 'Bruker SMART APEX CCD area-detector'
_diffrn_measurement_method '\f and \w'
_diffrn_radiation_monochromator graphite
_diffrn_radiation_source 'fine-focus sealed tube'
_diffrn_radiation_type MoKa
_diffrn_radiation_wavelength 0.71073
_diffrn_reflns_av_R_equivalents 0.0197
_diffrn_reflns_av_sigmaI/netI 0.0153
_diffrn_reflns_limit_h_max 10
_diffrn_reflns_limit_h_min -10
_diffrn_reflns_limit_k_max 12
_diffrn_reflns_limit_k_min -13
_diffrn_reflns_limit_l_max 16
_diffrn_reflns_limit_l_min -16
_diffrn_reflns_number 10752
_diffrn_reflns_reduction_process
;
;
_diffrn_reflns_theta_full 26.42
_diffrn_reflns_theta_max 26.42
_diffrn_reflns_theta_min 2.40
_exptl_absorpt_coefficient_mu 0.096
_exptl_absorpt_correction_T_max 0.9886
_exptl_absorpt_correction_T_min 0.9755
_exptl_absorpt_correction_type multi-scan
_exptl_absorpt_process_details '(SADABS; Sheldrick, 2003)'
_exptl_crystal_colour colorless
_exptl_crystal_density_diffrn 1.308
_exptl_crystal_density_method 'Not Measured'
_exptl_crystal_description block
_exptl_crystal_F_000 504
_exptl_crystal_size_max 0.26
_exptl_crystal_size_mid 0.22
_exptl_crystal_size_min 0.12
_refine_diff_density_max 0.194
_refine_diff_density_min -0.208
_refine_ls_extinction_method none
_refine_ls_goodness_of_fit_ref 1.034
_refine_ls_hydrogen_treatment constr
_refine_ls_matrix_type full
_refine_ls_number_parameters 155
_refine_ls_number_reflns 2454
_refine_ls_number_restraints 0
_refine_ls_restrained_S_all 1.034
_refine_ls_R_factor_all 0.0486
_refine_ls_R_factor_gt 0.0406
_refine_ls_shift/su_max 0.000
_refine_ls_shift/su_mean 0.000
_refine_ls_structure_factor_coef Fsqd
_refine_ls_weighting_details 'calc w=1/[\s^2^(Fo^2^)+(0.0537P)^2^+0.3336P] where P=(Fo^2^+2Fc^2^)/3'
_refine_ls_weighting_scheme calc
_refine_ls_wR_factor_gt 0.1058
_refine_ls_wR_factor_ref 0.1128
_reflns_number_gt 2038
_reflns_number_total 2454
_reflns_threshold_expression I>2\s(I)
_cod_data_source_file is2740.cif
_cod_data_source_block I
_cod_original_sg_symbol_H-M 'P 21/c'
_cod_database_code 2231164
_cod_database_fobs_code 2231164

loop_
_symmetry_equiv_pos_site_id
_symmetry_equiv_pos_as_xyz
1 x,y,z
2 -x,1/2+y,1/2-z
3 -x,-y,-z
4 x,1/2-y,1/2+z

loop_
_atom_site_type_symbol
_atom_site_label
_atom_site_fract_x
_atom_site_fract_y
_atom_site_fract_z
_atom_site_U_iso_or_equiv
_atom_site_adp_type
_atom_site_calc_flag
_atom_site_refinement_flags
_atom_site_occupancy
_atom_site_symmetry_multiplicity
F F1 0.50293(10) -0.03822(8) 0.17755(7) 0.0539(3) Uani d . 1 1
O O1 0.92031(13) -0.15772(9) 0.33199(8) 0.0491(3) Uani d . 1 1
O O2 0.86964(11) 0.13521(8) 0.21690(6) 0.0368(2) Uani d . 1 1
C C1 0.61016(16) 0.05894(12) 0.20951(11) 0.0395(3) Uani d . 1 1
C C10 1.2213(2) 0.0155(2) 0.34728(15) 0.0648(5) Uani d . 1 1
C C11 1.1499(2) 0.08929(18) 0.40684(13) 0.0614(5) Uani d . 1 1
C C12 0.96990(19) 0.11773(14) 0.39499(11) 0.0466(4) Uani d . 1 1
C C13 0.87362(16) 0.05869(11) 0.30592(9) 0.0340(3) Uani d . 1 1
C C14 0.68963(16) 0.03854(13) 0.31557(10) 0.0392(3) Uani d . 1 1
C C2 0.5123(2) 0.17729(15) 0.19553(13) 0.0553(4) Uani d . 1 1
C C3 0.4910(3) 0.21989(19) 0.09124(16) 0.0818(7) Uani d . 1 1
C C4 0.5907(3) 0.18950(17) 0.02523(15) 0.0786(7) Uani d . 1 1
C C5 0.7339(2) 0.10512(18) 0.04581(11) 0.0610(5) Uani d . 1 1
C C6 0.76146(17) 0.05679(12) 0.15111(10) 0.0392(3) Uani d . 1 1
C C7 0.84679(18) -0.06886(13) 0.16311(11) 0.0442(3) Uani d . 1 1
C C8 0.94747(17) -0.05946(12) 0.26624(11) 0.0388(3) Uani d . 1 1
C C9 1.13154(18) -0.04261(15) 0.25771(13) 0.0531(4) Uani d . 1 1
H H1 0.9770 -0.2167 0.3197 0.074 Uiso calc R 1 1
H H2A 0.4045 0.1650 0.2178 0.066 Uiso calc R 1 1
H H2B 0.5683 0.2405 0.2367 0.066 Uiso calc R 1 1
H H3 0.4022 0.2709 0.0713 0.098 Uiso calc R 1 1
H H4 0.5705 0.2227 -0.0381 0.094 Uiso calc R 1 1
H H5A 0.8327 0.1478 0.0313 0.073 Uiso calc R 1 1
H H5B 0.7184 0.0360 0.0008 0.073 Uiso calc R 1 1
H H7A 0.9182 -0.0825 0.1115 0.053 Uiso calc R 1 1
H H7B 0.7666 -0.1346 0.1614 0.053 Uiso calc R 1 1
H H9A 1.1803 -0.1220 0.2473 0.064 Uiso calc R 1 1
H H9B 1.1448 0.0078 0.2002 0.064 Uiso calc R 1 1
H H10 1.3331 -0.0010 0.3620 0.078 Uiso calc R 1 1
H H11 1.2156 0.1257 0.4592 0.074 Uiso calc R 1 1
H H12A 0.9561 0.2058 0.3898 0.056 Uiso calc R 1 1
H H12B 0.9234 0.0913 0.4543 0.056 Uiso calc R 1 1
H H14A 0.6692 -0.0438 0.3382 0.047 Uiso calc R 1 1
H H14B 0.6492 0.0971 0.3610 0.047 Uiso calc R 1 1

loop_
_atom_site_aniso_label
_atom_site_aniso_U_11
_atom_site_aniso_U_22
_atom_site_aniso_U_33
_atom_site_aniso_U_12
_atom_site_aniso_U_13
_atom_site_aniso_U_23
F1 0.0442(5) 0.0448(5) 0.0715(6) -0.0124(4) 0.0006(4) -0.0057(4)
O1 0.0522(6) 0.0300(5) 0.0669(7) 0.0054(4) 0.0147(5) 0.0108(5)
O2 0.0422(5) 0.0291(5) 0.0387(5) -0.0068(4) 0.0022(4) 0.0038(4)
C1 0.0360(7) 0.0309(7) 0.0508(8) -0.0029(5) 0.0007(6) -0.0021(6)
C2 0.0473(8) 0.0422(9) 0.0736(11) 0.0093(7) -0.0056(7) -0.0028(8)
C3 0.1079(17) 0.0514(11) 0.0764(13) 0.0268(11) -0.0331(12) -0.0016(10)
C4 0.1288(19) 0.0463(10) 0.0522(10) -0.0003(11) -0.0282(11) 0.0103(8)
C5 0.0777(12) 0.0640(11) 0.0400(8) -0.0165(9) 0.0000(8) 0.0061(8)
C6 0.0445(7) 0.0343(7) 0.0382(7) -0.0062(6) 0.0023(6) -0.0016(5)
C7 0.0470(8) 0.0374(7) 0.0498(8) -0.0010(6) 0.0127(6) -0.0089(6)
C8 0.0374(7) 0.0297(7) 0.0503(8) 0.0017(5) 0.0096(6) 0.0032(6)
C9 0.0374(8) 0.0498(9) 0.0742(11) 0.0044(7) 0.0153(7) 0.0081(8)
C10 0.0351(8) 0.0794(13) 0.0784(12) -0.0069(8) -0.0007(8) 0.0220(11)
C11 0.0535(9) 0.0697(12) 0.0568(10) -0.0230(9) -0.0128(8) 0.0114(9)
C12 0.0585(9) 0.0369(7) 0.0423(8) -0.0066(7) -0.0036(6) 0.0018(6)
C13 0.0378(7) 0.0270(6) 0.0371(7) -0.0016(5) 0.0040(5) 0.0036(5)
C14 0.0395(7) 0.0354(7) 0.0442(7) 0.0028(6) 0.0112(6) -0.0001(6)

loop_
_atom_type_symbol
_atom_type_description
_atom_type_scat_dispersion_real
_atom_type_scat_dispersion_imag
_atom_type_scat_source
O O 0.0106 0.0060 'International Tables Vol C Tables 4.2.6.8 and 6.1.1.4'
F F 0.0171 0.0103 'International Tables Vol C Tables 4.2.6.8 and 6.1.1.4'
H H 0.0000 0.0000 'International Tables Vol C Tables 4.2.6.8 and 6.1.1.4'
C C 0.0033 0.0016 'International Tables Vol C Tables 4.2.6.8 and 6.1.1.4'

loop_
_geom_angle_atom_site_label_1
_geom_angle_atom_site_label_2
_geom_angle_atom_site_label_3
_geom_angle
F1 C1 C14 111.36(11)
F1 C1 C2 107.49(11)
F1 C1 C6 109.63(11)
O1 C8 C13 108.46(11)
O1 C8 C7 114.30(11)
O1 C8 C9 111.00(12)
O2 C13 C12 112.20(10)
O2 C13 C14 102.58(10)
O2 C13 C8 99.41(10)
O2 C6 C1 98.18(10)
O2 C6 C5 112.86(12)
O2 C6 C7 102.79(11)
C1 C14 C13 102.54(10)
C1 C14 H14A 111.3
C1 C14 H14B 111.3
C1 C2 H2A 109.0
C1 C2 H2B 109.0
C1 C6 C7 109.80(11)
C2 C1 C14 113.86(12)
C2 C1 C6 112.91(12)
C2 C3 H3 118.2
C3 C2 C1 113.04(15)
C3 C2 H2A 109.0
C3 C2 H2B 109.0
C3 C4 C5 124.00(17)
C3 C4 H4 118.0
C4 C3 C2 123.59(18)
C4 C3 H3 118.2
C4 C5 C6 115.07(16)
C4 C5 H5A 108.5
C4 C5 H5B 108.5
C5 C4 H4 118.0
C5 C6 C1 115.79(13)
C5 C6 C7 115.37(13)
C6 C5 H5A 108.5
C6 C5 H5B 108.5
C6 C7 C8 103.06(11)
C6 C7 H7A 111.2
C6 C7 H7B 111.2
C6 O2 C13 97.25(9)
C8 C7 H7A 111.2
C8 C7 H7B 111.2
C8 C9 H9A 109.0
C8 C9 H9B 109.0
C8 O1 H1 109.5
C9 C10 H10 118.4
C9 C8 C13 110.46(12)
C9 C8 C7 111.63(12)
C10 C11 C12 123.78(15)
C10 C11 H11 118.1
C10 C9 C8 112.88(14)
C10 C9 H9A 109.0
C10 C9 H9B 109.0
C11 C10 C9 123.21(15)
C11 C10 H10 118.4
C11 C12 C13 114.63(14)
C11 C12 H12A 108.6
C11 C12 H12B 108.6
C12 C11 H11 118.1
C12 C13 C14 114.86(12)
C12 C13 C8 116.47(12)
C13 C12 H12A 108.6
C13 C12 H12B 108.6
C13 C14 H14A 111.3
C13 C14 H14B 111.3
C13 C8 C7 100.45(10)
C14 C1 C6 101.55(10)
C14 C13 C8 109.40(10)
H12A C12 H12B 107.6
H14A C14 H14B 109.2
H2A C2 H2B 107.8
H5A C5 H5B 107.5
H7A C7 H7B 109.1
H9A C9 H9B 107.8

loop_
_geom_bond_atom_site_label_1
_geom_bond_atom_site_label_2
_geom_bond_distance
F1 C1 1.4126(15)
O1 C8 1.4272(16)
O1 H1 0.8200
O2 C13 1.4650(15)
O2 C6 1.4611(16)
C1 C14 1.527(2)
C1 C2 1.520(2)
C2 C3 1.480(3)
C2 H2A 0.9700
C2 H2B 0.9700
C3 H3 0.9300
C4 C3 1.316(3)
C4 H4 0.9300
C5 C4 1.490(3)
C5 H5A 0.9700
C5 H5B 0.9700
C6 C1 1.538(2)
C6 C5 1.515(2)
C6 C7 1.5387(19)
C7 H7A 0.9700
C7 H7B 0.9700
C8 C7 1.545(2)
C8 C9 1.530(2)
C9 C10 1.490(3)
C9 H9A 0.9700
C9 H9B 0.9700
C10 H10 0.9300
C11 C10 1.320(3)
C11 H11 0.9300
C12 C11 1.493(2)
C12 H12A 0.9700
C12 H12B 0.9700
C13 C12 1.5109(19)
C13 C14 1.5371(18)
C13 C8 1.5448(18)
C14 H14A 0.9700
C14 H14B 0.9700

loop_
_geom_hbond_atom_site_label_D
_geom_hbond_atom_site_label_H
_geom_hbond_atom_site_label_A
_geom_hbond_site_symmetry_A
_geom_hbond_distance_DH
_geom_hbond_distance_HA
_geom_hbond_distance_DA
_geom_hbond_angle_DHA
_geom_hbond_publ_flag
O1 H1 O2 2_745 0.82 2.14 2.9554(14) 177 yes

loop_
_geom_torsion_atom_site_label_1
_geom_torsion_atom_site_label_2
_geom_torsion_atom_site_label_3
_geom_torsion_atom_site_label_4
_geom_torsion
F1 C1 C14 C13 129.67(11)
F1 C1 C2 C3 -78.24(18)
O1 C8 C7 C6 127.74(11)
O1 C8 C9 C10 -74.33(17)
O2 C13 C12 C11 -88.81(15)
O2 C13 C14 C1 23.37(12)
O2 C13 C8 C7 -43.94(11)
O2 C13 C8 C9 74.02(13)
O2 C13 C8 O1 -164.13(10)
O2 C6 C1 C14 -45.18(11)
O2 C6 C1 C2 77.13(13)
O2 C6 C1 F1 -163.06(10)
O2 C6 C5 C4 -89.78(17)
O2 C6 C7 C8 24.13(13)
C1 C2 C3 C4 -23.8(3)
C1 C6 C5 C4 22.3(2)
C1 C6 C7 C8 -79.56(13)
C2 C1 C14 C13 -108.60(13)
C5 C4 C3 C2 2.2(4)
C5 C6 C1 C14 -165.54(13)
C5 C6 C1 C2 -43.22(17)
C5 C6 C1 F1 76.59(15)
C5 C6 C7 C8 147.40(13)
C6 C1 C14 C13 13.05(12)
C6 C1 C2 C3 42.79(19)
C6 C5 C4 C3 -1.3(3)
C6 O2 C13 C12 -176.26(11)
C6 O2 C13 C14 -52.46(11)
C6 O2 C13 C8 59.99(11)
C7 C6 C1 C14 61.64(13)
C7 C6 C1 C2 -176.04(12)
C7 C6 C1 F1 -56.23(14)
C7 C6 C5 C4 152.45(15)
C7 C8 C9 C10 156.88(14)
C8 C13 C12 C11 24.79(18)
C8 C13 C14 C1 -81.47(12)
C8 C9 C10 C11 -26.7(2)
C9 C8 C7 C6 -105.25(13)
C12 C11 C10 C9 3.5(3)
C12 C13 C14 C1 145.38(11)
C12 C13 C8 C7 -164.63(11)
C12 C13 C8 C9 -46.66(16)
C12 C13 C8 O1 75.19(14)
C13 C12 C11 C10 -2.2(2)
C13 C8 C7 C6 11.85(13)
C13 C8 C9 C10 46.01(18)
C13 O2 C6 C1 60.29(11)
C13 O2 C6 C5 -177.19(12)
C13 O2 C6 C7 -52.26(11)
C14 C1 C2 C3 157.92(15)
C14 C13 C12 C11 154.56(13)
C14 C13 C8 C7 63.06(13)
C14 C13 C8 C9 -178.98(12)
C14 C13 C8 O1 -57.12(14)
